data_4517691
loop_
_publ_author_name
'Fast, Caleb D.'
'Jones, Caleb A. H.'
'Schley, Nathan D.'

_publ_section_title
;
 Selectivity and Mechanism of Iridium-Catalyzed Cyclohexyl Methyl Ether
 Cleavage
;
_journal_name_full 'ACS Catalysis'
_journal_page_first 6450
_journal_page_last 6456
_journal_paper_doi 10.1021/acscatal.0c01718
_journal_year 2020
_chemical_formula_moiety 'C56 H66 Ir P2, C32 H12 B F24'
_chemical_formula_sum 'C88 H78 B F24 Ir P2'
_chemical_formula_weight 1856.45
_space_group_crystal_system triclinic
_space_group_IT_number 2
_space_group_name_Hall '-P 1'
_space_group_name_H-M_alt 'P -1'
_atom_sites_solution_hydrogens geom
_atom_sites_solution_primary dual
_audit_creation_date 2018-04-07
_audit_creation_method
;
Olex2 1.2
(compiled 2018.04.03 svn.r3497 for OlexSys, GUI svn.r5486)
;
_cell_angle_alpha 95.5387(14)
_cell_angle_beta 104.5920(14)
_cell_angle_gamma 92.1533(14)
_cell_formula_units_Z 2
_cell_length_a 12.9847(2)
_cell_length_b 16.3076(3)
_cell_length_c 19.9591(3)
_cell_measurement_reflns_used 39451
_cell_measurement_temperature 100.01(10)
_cell_measurement_theta_max 29.8720
_cell_measurement_theta_min 2.5970
_cell_volume 4062.50(12)
_computing_cell_refinement 'CrysAlisPro 1.171.38.46 (Rigaku OD, 2015)'
_computing_data_collection 'CrysAlisPro 1.171.38.46 (Rigaku OD, 2015)'
_computing_data_reduction 'CrysAlisPro 1.171.38.46 (Rigaku OD, 2015)'
_computing_molecular_graphics 'Olex2 (Dolomanov et al., 2009)'
_computing_publication_material 'Olex2 (Dolomanov et al., 2009)'
_computing_structure_refinement 'ShelXL (Sheldrick, 2015)'
_computing_structure_solution 'ShelXT (Sheldrick, 2015)'
_diffrn_ambient_environment N~2~
_diffrn_ambient_temperature 100.01(10)
_diffrn_detector 'CCD plate'
_diffrn_detector_area_resol_mean 8.1506
_diffrn_detector_type EosS2
_diffrn_measured_fraction_theta_full 1.000
_diffrn_measured_fraction_theta_max 0.891
_diffrn_measurement_details
;
List of Runs (angles in degrees, time in seconds):

  # Type    Start    End  Width  t~exp~   \w     \q     \k     \f   Frames
--------------------------------------------------------------------------
  1  \w    -51.00  37.00   1.00    6.03    --   18.18 -38.00 -60.00   88
  2  \w    -20.00  57.00   1.00    6.03    --   18.18 -99.00 -90.00   77
  3  \w      1.00  85.00   1.00    6.03    --   18.18  57.00  90.00   84
  4  \w     34.00  91.00   1.00    6.03    --   18.18-178.00-120.00   57
  5  \w     -9.00  86.00   1.00    6.03    --   18.18  77.00-150.00   95
  6  \w     -9.00  86.00   1.00    6.03    --   18.18  77.00   0.00   95
  7  \w     -1.00  87.00   1.00    6.03    --   18.18  38.00 -30.00   88
  8  \w    -36.00  13.00   1.00    6.03    --  -18.49 -85.00  77.00   49
  9  \w    -20.00  57.00   1.00    6.03    --   18.18 -99.00  60.00   77
 10  \w    -20.00  40.00   1.00    6.03    --   18.18 -99.00-150.00   60
 11  \w     34.00  91.00   1.00    6.03    --   18.18-178.00 150.00   57
;
_diffrn_measurement_device 'four-circle diffractometer'
_diffrn_measurement_device_type 'SuperNova, Dual, Cu at zero, EosS2'
_diffrn_measurement_method '\w scans'
_diffrn_orient_matrix_type 'CrysAlisPro convention (1999,Acta A55,543-557)'
_diffrn_orient_matrix_UB_11 -0.0335773000
_diffrn_orient_matrix_UB_12 -0.0309527000
_diffrn_orient_matrix_UB_13 -0.0237809000
_diffrn_orient_matrix_UB_21 -0.0342504000
_diffrn_orient_matrix_UB_22 -0.0013894000
_diffrn_orient_matrix_UB_23 0.0225576000
_diffrn_orient_matrix_UB_31 -0.0299819000
_diffrn_orient_matrix_UB_32 0.0309437000
_diffrn_orient_matrix_UB_33 -0.0170452000
_diffrn_radiation_monochromator mirror
_diffrn_radiation_probe x-ray
_diffrn_radiation_type MoK\a
_diffrn_radiation_wavelength 0.71073
_diffrn_reflns_av_R_equivalents 0.0375
_diffrn_reflns_av_unetI/netI 0.0401
_diffrn_reflns_Laue_measured_fraction_full 1.000
_diffrn_reflns_Laue_measured_fraction_max 0.891
_diffrn_reflns_limit_h_max 17
_diffrn_reflns_limit_h_min -18
_diffrn_reflns_limit_k_max 23
_diffrn_reflns_limit_k_min -21
_diffrn_reflns_limit_l_max 28
_diffrn_reflns_limit_l_min -27
_diffrn_reflns_number 79719
_diffrn_reflns_point_group_measured_fraction_full 1.000
_diffrn_reflns_point_group_measured_fraction_max 0.891
_diffrn_reflns_theta_full 25.242
_diffrn_reflns_theta_max 30.263
_diffrn_reflns_theta_min 1.989
_diffrn_source 'micro-focus sealed X-ray tube'
_diffrn_source_type 'SuperNova (Mo) X-ray Source'
_exptl_absorpt_coefficient_mu 1.783
_exptl_absorpt_correction_T_max 1.00000
_exptl_absorpt_correction_T_min 0.89481
_exptl_absorpt_correction_type multi-scan
_exptl_absorpt_process_details
;
CrysAlisPro 1.171.38.46 (Rigaku Oxford Diffraction, 2015)
Empirical absorption correction using spherical harmonics,
 implemented in SCALE3 ABSPACK scaling algorithm.
;
_exptl_crystal_colour orange
_exptl_crystal_colour_primary orange
_exptl_crystal_density_diffrn 1.518
_exptl_crystal_description block
_exptl_crystal_F_000 1868
_exptl_crystal_size_max 0.301
_exptl_crystal_size_mid 0.246
_exptl_crystal_size_min 0.205
_refine_diff_density_max 1.986
_refine_diff_density_min -0.974
_refine_diff_density_rms 0.088
_refine_ls_extinction_method none
_refine_ls_goodness_of_fit_ref 1.020
_refine_ls_hydrogen_treatment constr
_refine_ls_matrix_type full
_refine_ls_number_parameters 1085
_refine_ls_number_reflns 21628
_refine_ls_number_restraints 36
_refine_ls_restrained_S_all 1.021
_refine_ls_R_factor_all 0.0345
_refine_ls_R_factor_gt 0.0293
_refine_ls_shift/su_max 0.007
_refine_ls_shift/su_mean 0.000
_refine_ls_structure_factor_coef Fsqd
_refine_ls_weighting_details 'w=1/[\s^2^(Fo^2^)+(0.0195P)^2^+4.5843P] where P=(Fo^2^+2Fc^2^)/3'
_refine_ls_weighting_scheme calc
_refine_ls_wR_factor_gt 0.0606
_refine_ls_wR_factor_ref 0.0628
_reflns_Friedel_coverage 0.000
_reflns_number_gt 19758
_reflns_number_total 21628
_reflns_threshold_expression 'I > 2\s(I)'
_cod_data_source_file cs0c01718_si_002.cif
_cod_data_source_block 1d
_cod_depositor_comments 'Adding full bibliography for 4517689--4517702.cif.'
_cod_original_cell_volume 4062.49(12)
_cod_database_code 4517691
_shelx_shelxl_version_number 2018/1
_chemical_oxdiff_formula C88H78BF24IrP2
_shelx_space_group_comment
;
The symmetry employed for this shelxl refinement is uniquely defined
by the following loop, which should always be used as a source of
symmetry information in preference to the above space-group names.
They are only intended as comments.
;
_reflns_odcompleteness_completeness 99.96
_reflns_odcompleteness_iscentric 1
_reflns_odcompleteness_theta 27.42
_olex2_refinement_description
;
1. Fixed Uiso
 At 1.2 times of:
  All C(H) groups, All C(H,H) groups
 At 1.5 times of:
  All C(H,H,H) groups
2. Rigid body (RIGU) restrains
 F10, F10A, F11, F11A, F12, F12A, C72
 with sigma for 1-2 distances of 0.004 and sigma for 1-3 distances of 0.004
3. Others
 Sof(F10A)=Sof(F11A)=Sof(F12A)=1-FVAR(1)
 Sof(F10)=Sof(F11)=Sof(F12)=FVAR(1)
4.a Ternary CH refined with riding coordinates:
 C49(H49), C50(H50), C53(H53), C54(H54)
4.b Secondary CH2 refined with riding coordinates:
 C51(H51A,H51B), C52(H52A,H52B), C55(H55A,H55B), C56(H56A,H56B)
4.c Aromatic/amide H refined with riding coordinates:
 C2(H2), C4(H4), C6(H6), C10(H10), C12(H12), C14(H14), C18(H18), C20(H20),
 C22(H22), C26(H26), C28(H28), C30(H30), C34(H34), C36(H36), C38(H38), C42(H42),
  C44(H44), C46(H46), C58(H58), C60(H60), C62(H62), C66(H66), C68(H68),
 C70(H70), C74(H74), C76(H76), C78(H78), C82(H82), C84(H84), C86(H86)
4.d Idealised Me refined as rotating group:
 C7(H7A,H7B,H7C), C8(H8A,H8B,H8C), C15(H15A,H15B,H15C), C16(H16A,H16B,H16C),
 C23(H23A,H23B,H23C), C24(H24A,H24B,H24C), C31(H31A,H31B,H31C), C32(H32A,H32B,
 H32C), C39(H39A,H39B,H39C), C40(H40A,H40B,H40C), C47(H47A,H47B,H47C), C48(H48A,
 H48B,H48C)
;
_olex2_date_sample_data_collection 2018-04-07
_olex2_submission_special_instructions 'No special instructions were received'
_oxdiff_exptl_absorpt_empirical_details
;
Empirical correction (ABSPACK) includes:
- Absorption correction using spherical harmonics
- Frame scaling
;
_oxdiff_exptl_absorpt_empirical_full_max 1.165
_oxdiff_exptl_absorpt_empirical_full_min 0.857

loop_
_space_group_symop_operation_xyz
'x, y, z'
'-x, -y, -z'

loop_
_atom_site_label
_atom_site_type_symbol
_atom_site_fract_x
_atom_site_fract_y
_atom_site_fract_z
_atom_site_U_iso_or_equiv
_atom_site_adp_type
_atom_site_occupancy
_atom_site_site_symmetry_order
_atom_site_calc_flag
_atom_site_refinement_flags_posn
_atom_site_refinement_flags_adp
_atom_site_refinement_flags_occupancy
_atom_site_disorder_assembly
_atom_site_disorder_group
Ir1 Ir 0.28173(2) 0.35423(2) 0.28959(2) 0.01057(2) Uani 1 1 d . . . . .
P1 P 0.25134(4) 0.22485(3) 0.22174(3) 0.01083(10) Uani 1 1 d . . . . .
P2 P 0.10123(4) 0.38161(3) 0.26611(3) 0.01011(10) Uani 1 1 d . . . . .
C1 C 0.34123(16) 0.21879(13) 0.16446(11) 0.0127(4) Uani 1 1 d . . . . .
C2 C 0.32926(17) 0.27024(13) 0.11049(11) 0.0152(4) Uani 1 1 d . . . . .
H2 H 0.267855 0.298878 0.098386 0.018 Uiso 1 1 calc R . . . .
C3 C 0.40787(18) 0.27880(14) 0.07511(11) 0.0177(4) Uani 1 1 d . . . . .
C4 C 0.49954(17) 0.23577(15) 0.09452(12) 0.0197(5) Uani 1 1 d . . . . .
H4 H 0.552818 0.241588 0.071399 0.024 Uiso 1 1 calc R . . . .
C5 C 0.51379(17) 0.18442(14) 0.14736(12) 0.0183(5) Uani 1 1 d . . . . .
C6 C 0.43336(17) 0.17622(13) 0.18176(11) 0.0154(4) Uani 1 1 d . . . . .
H6 H 0.441549 0.141622 0.216900 0.019 Uiso 1 1 calc R . . . .
C7 C 0.3975(2) 0.33535(16) 0.01836(13) 0.0254(5) Uani 1 1 d . . . . .
H7A H 0.324401 0.348333 0.002578 0.038 Uiso 1 1 calc GR . . . .
H7B H 0.420143 0.308324 -0.019887 0.038 Uiso 1 1 calc GR . . . .
H7C H 0.441260 0.385299 0.036343 0.038 Uiso 1 1 calc GR . . . .
C8 C 0.61446(18) 0.13938(17) 0.16842(13) 0.0255(5) Uani 1 1 d . . . . .
H8A H 0.637188 0.142420 0.218291 0.038 Uiso 1 1 calc GR . . . .
H8B H 0.669368 0.164492 0.151257 0.038 Uiso 1 1 calc GR . . . .
H8C H 0.600828 0.082605 0.149116 0.038 Uiso 1 1 calc GR . . . .
C9 C 0.28453(16) 0.13963(13) 0.27559(11) 0.0142(4) Uani 1 1 d . . . . .
C10 C 0.26891(18) 0.05921(14) 0.24214(12) 0.0182(4) Uani 1 1 d . . . . .
H10 H 0.250934 0.050784 0.193740 0.022 Uiso 1 1 calc R . . . .
C11 C 0.27985(19) -0.00841(15) 0.28016(13) 0.0225(5) Uani 1 1 d . . . . .
C12 C 0.30660(19) 0.00626(16) 0.35275(13) 0.0251(5) Uani 1 1 d . . . . .
H12 H 0.313374 -0.038549 0.378696 0.030 Uiso 1 1 calc R . . . .
C13 C 0.32335(18) 0.08517(15) 0.38735(12) 0.0203(5) Uani 1 1 d . . . . .
C14 C 0.31207(16) 0.15228(14) 0.34785(11) 0.0161(4) Uani 1 1 d . . . . .
H14 H 0.323133 0.205804 0.370224 0.019 Uiso 1 1 calc R . . . .
C15 C 0.2588(2) -0.09522(15) 0.24359(15) 0.0332(6) Uani 1 1 d . . . . .
H15A H 0.323243 -0.123854 0.254075 0.050 Uiso 1 1 calc GR . . . .
H15B H 0.235080 -0.093179 0.194210 0.050 Uiso 1 1 calc GR . . . .
H15C H 0.204765 -0.123800 0.259256 0.050 Uiso 1 1 calc GR . . . .
C16 C 0.3512(2) 0.09872(18) 0.46602(13) 0.0296(6) Uani 1 1 d . . . . .
H16A H 0.359622 0.156875 0.480984 0.044 Uiso 1 1 calc GR . . . .
H16B H 0.416614 0.073754 0.484657 0.044 Uiso 1 1 calc GR . . . .
H16C H 0.295059 0.074140 0.482357 0.044 Uiso 1 1 calc GR . . . .
C17 C 0.11933(16) 0.18200(12) 0.17040(11) 0.0120(4) Uani 1 1 d . . . . .
C18 C 0.05144(17) 0.15291(13) 0.20841(11) 0.0136(4) Uani 1 1 d . . . . .
H18 H 0.073068 0.159805 0.256815 0.016 Uiso 1 1 calc R . . . .
C19 C -0.04789(17) 0.11384(13) 0.17520(12) 0.0155(4) Uani 1 1 d . . . . .
C20 C -0.07871(17) 0.10512(14) 0.10269(12) 0.0174(4) Uani 1 1 d . . . . .
H20 H -0.145234 0.079628 0.079825 0.021 Uiso 1 1 calc R . . . .
C21 C -0.01291(17) 0.13342(14) 0.06353(11) 0.0167(4) Uani 1 1 d . . . . .
C22 C 0.08698(17) 0.17198(13) 0.09797(11) 0.0147(4) Uani 1 1 d . . . . .
H22 H 0.131939 0.190982 0.072372 0.018 Uiso 1 1 calc R . . . .
C23 C -0.11736(19) 0.08085(15) 0.21801(13) 0.0227(5) Uani 1 1 d . . . . .
H23A H -0.081751 0.038969 0.244046 0.034 Uiso 1 1 calc GR . . . .
H23B H -0.183764 0.057603 0.187691 0.034 Uiso 1 1 calc GR . . . .
H23C H -0.130790 0.124984 0.249531 0.034 Uiso 1 1 calc GR . . . .
C24 C -0.04801(19) 0.12135(17) -0.01515(12) 0.0256(5) Uani 1 1 d . . . . .
H24A H -0.013134 0.075968 -0.032126 0.038 Uiso 1 1 calc GR . . . .
H24B H -0.029320 0.170653 -0.033259 0.038 Uiso 1 1 calc GR . . . .
H24C H -0.123850 0.109758 -0.030025 0.038 Uiso 1 1 calc GR . . . .
C25 C 0.06744(16) 0.48793(12) 0.28788(11) 0.0128(4) Uani 1 1 d . . . . .
C26 C 0.08181(17) 0.51754(13) 0.35790(11) 0.0154(4) Uani 1 1 d . . . . .
H26 H 0.103675 0.482289 0.392010 0.018 Uiso 1 1 calc R . . . .
C27 C 0.06383(17) 0.59927(14) 0.37748(12) 0.0167(4) Uani 1 1 d . . . . .
C28 C 0.02718(17) 0.64973(13) 0.32540(12) 0.0179(4) Uani 1 1 d . . . . .
H28 H 0.015160 0.704256 0.337935 0.021 Uiso 1 1 calc R . . . .
C29 C 0.00792(17) 0.62140(13) 0.25525(12) 0.0161(4) Uani 1 1 d . . . . .
C30 C 0.02939(16) 0.54024(13) 0.23693(11) 0.0135(4) Uani 1 1 d . . . . .
H30 H 0.018219 0.520730 0.190151 0.016 Uiso 1 1 calc R . . . .
C31 C 0.0849(2) 0.63188(15) 0.45319(12) 0.0245(5) Uani 1 1 d . . . . .
H31A H 0.052943 0.593825 0.477044 0.037 Uiso 1 1 calc GR . . . .
H31B H 0.054799 0.684447 0.457152 0.037 Uiso 1 1 calc GR . . . .
H31C H 0.160443 0.638176 0.473636 0.037 Uiso 1 1 calc GR . . . .
C32 C -0.0358(2) 0.67748(15) 0.20022(13) 0.0233(5) Uani 1 1 d . . . . .
H32A H -0.026085 0.654460 0.156272 0.035 Uiso 1 1 calc GR . . . .
H32B H 0.001428 0.730934 0.213071 0.035 Uiso 1 1 calc GR . . . .
H32C H -0.110378 0.682679 0.196352 0.035 Uiso 1 1 calc GR . . . .
C33 C 0.03841(16) 0.36330(12) 0.17317(10) 0.0113(4) Uani 1 1 d . . . . .
C34 C 0.09785(17) 0.39299(13) 0.12981(11) 0.0132(4) Uani 1 1 d . . . . .
H34 H 0.167122 0.415359 0.149264 0.016 Uiso 1 1 calc R . . . .
C35 C 0.05497(18) 0.38954(13) 0.05815(11) 0.0160(4) Uani 1 1 d . . . . .
C36 C -0.04844(18) 0.35427(14) 0.03057(11) 0.0186(5) Uani 1 1 d . . . . .
H36 H -0.078117 0.351434 -0.017205 0.022 Uiso 1 1 calc R . . . .
C37 C -0.10840(18) 0.32332(14) 0.07193(12) 0.0180(4) Uani 1 1 d . . . . .
C38 C -0.06412(16) 0.32814(13) 0.14380(11) 0.0142(4) Uani 1 1 d . . . . .
H38 H -0.103599 0.307644 0.172169 0.017 Uiso 1 1 calc R . . . .
C39 C 0.1182(2) 0.42196(16) 0.01161(12) 0.0237(5) Uani 1 1 d . . . . .
H39A H 0.136464 0.376625 -0.016692 0.036 Uiso 1 1 calc GR . . . .
H39B H 0.182250 0.451656 0.039638 0.036 Uiso 1 1 calc GR . . . .
H39C H 0.076346 0.458270 -0.017802 0.036 Uiso 1 1 calc GR . . . .
C40 C -0.22042(19) 0.28583(17) 0.04086(13) 0.0277(6) Uani 1 1 d . . . . .
H40A H -0.233845 0.241399 0.066390 0.042 Uiso 1 1 calc GR . . . .
H40B H -0.228207 0.265060 -0.006946 0.042 Uiso 1 1 calc GR . . . .
H40C H -0.270420 0.327178 0.043365 0.042 Uiso 1 1 calc GR . . . .
C41 C 0.02486(17) 0.32550(13) 0.31410(11) 0.0125(4) Uani 1 1 d . . . . .
C42 C -0.08401(17) 0.33470(13) 0.30593(11) 0.0152(4) Uani 1 1 d . . . . .
H42 H -0.119416 0.368291 0.273616 0.018 Uiso 1 1 calc R . . . .
C43 C -0.14041(18) 0.29448(13) 0.34530(12) 0.0171(4) Uani 1 1 d . . . . .
C44 C -0.08414(19) 0.24605(13) 0.39452(12) 0.0191(5) Uani 1 1 d . . . . .
H44 H -0.120878 0.218558 0.421011 0.023 Uiso 1 1 calc R . . . .
C45 C 0.02455(19) 0.23754(14) 0.40527(12) 0.0185(5) Uani 1 1 d . . . . .
C46 C 0.07844(17) 0.27763(13) 0.36417(11) 0.0151(4) Uani 1 1 d . . . . .
H46 H 0.151190 0.272246 0.370367 0.018 Uiso 1 1 calc R . . . .
C47 C -0.25791(19) 0.30496(16) 0.33665(15) 0.0271(6) Uani 1 1 d . . . . .
H47A H -0.267200 0.347385 0.371080 0.041 Uiso 1 1 calc GR . . . .
H47B H -0.292307 0.253920 0.342380 0.041 Uiso 1 1 calc GR . . . .
H47C H -0.288951 0.320258 0.290986 0.041 Uiso 1 1 calc GR . . . .
C48 C 0.0845(2) 0.18703(17) 0.46021(14) 0.0302(6) Uani 1 1 d . . . . .
H48A H 0.123508 0.147494 0.439507 0.045 Uiso 1 1 calc GR . . . .
H48B H 0.034873 0.158639 0.479785 0.045 Uiso 1 1 calc GR . . . .
H48C H 0.133253 0.222847 0.496288 0.045 Uiso 1 1 calc GR . . . .
C49 C 0.32046(17) 0.42030(14) 0.39361(11) 0.0164(4) Uani 1 1 d . . . . .
H49 H 0.258471 0.427712 0.412688 0.020 Uiso 1 1 calc R . . . .
C50 C 0.33296(17) 0.47837(13) 0.34898(11) 0.0166(4) Uani 1 1 d . . . . .
H50 H 0.277533 0.518160 0.341838 0.020 Uiso 1 1 calc R . . . .
C51 C 0.44139(18) 0.51235(14) 0.34385(12) 0.0194(5) Uani 1 1 d . . . . .
H51A H 0.494336 0.507639 0.387082 0.023 Uiso 1 1 calc R . . . .
H51B H 0.438045 0.570382 0.337049 0.023 Uiso 1 1 calc R . . . .
C52 C 0.47482(18) 0.46552(14) 0.28347(12) 0.0205(5) Uani 1 1 d . . . . .
H52A H 0.442363 0.488779 0.240778 0.025 Uiso 1 1 calc R . . . .
H52B H 0.551588 0.473068 0.291530 0.025 Uiso 1 1 calc R . . . .
C53 C 0.44325(16) 0.37459(14) 0.27439(11) 0.0158(4) Uani 1 1 d . . . . .
H53 H 0.451806 0.345998 0.230811 0.019 Uiso 1 1 calc R . . . .
C54 C 0.45122(16) 0.32339(13) 0.32733(11) 0.0147(4) Uani 1 1 d . . . . .
H54 H 0.463711 0.266119 0.313331 0.018 Uiso 1 1 calc R . . . .
C55 C 0.49612(18) 0.35001(15) 0.40460(11) 0.0195(5) Uani 1 1 d . . . . .
H55A H 0.551456 0.393755 0.410657 0.023 Uiso 1 1 calc R . . . .
H55B H 0.528653 0.303718 0.426925 0.023 Uiso 1 1 calc R . . . .
C56 C 0.41062(18) 0.38086(15) 0.44077(11) 0.0205(5) Uani 1 1 d . . . . .
H56A H 0.381149 0.334598 0.458601 0.025 Uiso 1 1 calc R . . . .
H56B H 0.444490 0.420734 0.480198 0.025 Uiso 1 1 calc R . . . .
F1 F 0.22413(18) 0.47630(12) 0.87800(10) 0.0587(6) Uani 1 1 d . . . . .
F2 F 0.26972(17) 0.57595(10) 0.82824(9) 0.0505(5) Uani 1 1 d . . . . .
F3 F 0.38694(14) 0.50322(12) 0.88410(10) 0.0547(6) Uani 1 1 d . . . . .
F4 F 0.13222(11) 0.49708(9) 0.57782(7) 0.0269(3) Uani 1 1 d . . . . .
F5 F 0.29040(11) 0.48281(10) 0.56630(7) 0.0288(3) Uani 1 1 d . . . . .
F6 F 0.17182(13) 0.38228(9) 0.53074(7) 0.0301(3) Uani 1 1 d . . . . .
F7 F 0.38540(18) -0.11021(11) 0.65510(9) 0.0536(6) Uani 1 1 d . . . . .
F8 F 0.41797(12) -0.05271(9) 0.57085(9) 0.0326(4) Uani 1 1 d . . . . .
F9 F 0.27394(13) -0.12830(10) 0.55491(9) 0.0396(4) Uani 1 1 d . . . . .
F10 F -0.0268(3) 0.0343(5) 0.6526(3) 0.069(3) Uani 0.501(8) 1 d . U P A 1
F10A F -0.0431(3) 0.0010(3) 0.5978(5) 0.086(4) Uani 0.499(8) 1 d . U P A 2
F11 F -0.0390(3) 0.0256(3) 0.5451(3) 0.0415(14) Uani 0.501(8) 1 d . U P A 1
F11A F -0.0354(7) 0.1247(6) 0.5782(5) 0.076(3) Uani 0.499(8) 1 d . U P A 2
F12 F -0.0291(7) 0.1431(3) 0.5990(5) 0.047(2) Uani 0.501(8) 1 d . U P A 1
F12A F -0.0164(3) 0.0986(4) 0.6792(2) 0.0487(15) Uani 0.499(8) 1 d . U P A 2
F13 F 0.59782(14) 0.07721(11) 1.00675(8) 0.0416(4) Uani 1 1 d . . . . .
F14 F 0.66916(12) 0.11518(11) 0.92823(10) 0.0434(5) Uani 1 1 d . . . . .
F15 F 0.58599(13) -0.00300(9) 0.91414(9) 0.0367(4) Uani 1 1 d . . . . .
F16 F 0.21315(13) 0.09478(10) 0.97690(8) 0.0338(4) Uani 1 1 d . . . . .
F17 F 0.11766(12) 0.10553(10) 0.87368(8) 0.0332(4) Uani 1 1 d . . . . .
F18 F 0.17744(12) 0.21421(9) 0.94385(8) 0.0268(3) Uani 1 1 d . . . . .
F19 F 0.69711(13) 0.38148(12) 0.88633(8) 0.0439(5) Uani 1 1 d . . . . .
F20 F 0.82708(15) 0.33441(18) 0.85276(11) 0.0850(9) Uani 1 1 d . . . . .
F21 F 0.7640(2) 0.44224(14) 0.81605(11) 0.0824(9) Uani 1 1 d . . . . .
F22 F 0.74971(12) 0.21339(11) 0.59438(8) 0.0367(4) Uani 1 1 d . . . . .
F23 F 0.66347(14) 0.31640(10) 0.55831(8) 0.0378(4) Uani 1 1 d . . . . .
F24 F 0.58495(13) 0.19598(12) 0.53705(8) 0.0452(5) Uani 1 1 d . . . . .
C57 C 0.31565(16) 0.30592(13) 0.72518(11) 0.0127(4) Uani 1 1 d . . . . .
C58 C 0.31728(17) 0.36189(13) 0.78302(11) 0.0145(4) Uani 1 1 d . . . . .
H58 H 0.342641 0.345778 0.827351 0.017 Uiso 1 1 calc R . . . .
C59 C 0.28204(17) 0.44133(13) 0.77646(11) 0.0147(4) Uani 1 1 d . . . . .
C60 C 0.24286(17) 0.46725(13) 0.71139(12) 0.0160(4) Uani 1 1 d . . . . .
H60 H 0.218301 0.519795 0.706919 0.019 Uiso 1 1 calc R . . . .
C61 C 0.24099(16) 0.41302(13) 0.65278(11) 0.0136(4) Uani 1 1 d . . . . .
C62 C 0.27668(16) 0.33443(13) 0.65970(11) 0.0142(4) Uani 1 1 d . . . . .
H62 H 0.274802 0.299377 0.619731 0.017 Uiso 1 1 calc R . . . .
C63 C 0.2905(2) 0.49878(15) 0.84113(13) 0.0225(5) Uani 1 1 d . . . . .
C64 C 0.20816(17) 0.44308(14) 0.58256(12) 0.0176(4) Uani 1 1 d . . . . .
C65 C 0.30227(17) 0.14367(13) 0.67621(11) 0.0136(4) Uani 1 1 d . . . . .
C66 C 0.34709(17) 0.07245(13) 0.65520(11) 0.0148(4) Uani 1 1 d . . . . .
H66 H 0.420947 0.071451 0.665381 0.018 Uiso 1 1 calc R . . . .
C67 C 0.28475(18) 0.00270(13) 0.61942(11) 0.0166(4) Uani 1 1 d . . . . .
C68 C 0.17422(19) 0.00085(14) 0.60451(12) 0.0217(5) Uani 1 1 d . . . . .
H68 H 0.132544 -0.046094 0.581582 0.026 Uiso 1 1 calc R . . . .
C69 C 0.12777(18) 0.07110(14) 0.62484(13) 0.0211(5) Uani 1 1 d . . . . .
C70 C 0.19047(17) 0.14117(14) 0.65903(12) 0.0169(4) Uani 1 1 d . . . . .
H70 H 0.157212 0.187906 0.670896 0.020 Uiso 1 1 calc R . . . .
C71 C 0.3397(2) -0.07166(14) 0.59979(13) 0.0226(5) Uani 1 1 d . . . . .
C72 C 0.0087(2) 0.07096(17) 0.61321(16) 0.0329(6) Uani 1 1 d . U . . .
C73 C 0.38371(17) 0.18258(13) 0.80612(11) 0.0131(4) Uani 1 1 d . . . . .
C74 C 0.47580(17) 0.14767(13) 0.84168(11) 0.0143(4) Uani 1 1 d . . . . .
H74 H 0.535081 0.147787 0.823503 0.017 Uiso 1 1 calc R . . . .
C75 C 0.48149(18) 0.11275(13) 0.90342(11) 0.0159(4) Uani 1 1 d . . . . .
C76 C 0.39446(18) 0.10939(13) 0.93170(11) 0.0173(4) Uani 1 1 d . . . . .
H76 H 0.398263 0.086232 0.972981 0.021 Uiso 1 1 calc R . . . .
C77 C 0.30134(18) 0.14180(13) 0.89626(11) 0.0162(4) Uani 1 1 d . . . . .
C78 C 0.29663(17) 0.17777(13) 0.83507(11) 0.0149(4) Uani 1 1 d . . . . .
H78 H 0.233317 0.199302 0.812750 0.018 Uiso 1 1 calc R . . . .
C79 C 0.58273(19) 0.07602(14) 0.93778(12) 0.0198(5) Uani 1 1 d . . . . .
C80 C 0.20353(19) 0.13873(14) 0.92280(12) 0.0200(5) Uani 1 1 d . . . . .
C81 C 0.49008(16) 0.24288(12) 0.71958(10) 0.0111(4) Uani 1 1 d . . . . .
C82 C 0.56284(16) 0.29015(13) 0.77519(11) 0.0128(4) Uani 1 1 d . . . . .
H82 H 0.543616 0.302364 0.816713 0.015 Uiso 1 1 calc R . . . .
C83 C 0.66193(17) 0.31926(13) 0.77065(11) 0.0148(4) Uani 1 1 d . . . . .
C84 C 0.69356(17) 0.30363(13) 0.70923(11) 0.0146(4) Uani 1 1 d . . . . .
H84 H 0.760429 0.322608 0.706066 0.018 Uiso 1 1 calc R . . . .
C85 C 0.62198(17) 0.25874(13) 0.65283(11) 0.0133(4) Uani 1 1 d . . . . .
C86 C 0.52235(16) 0.22864(13) 0.65802(11) 0.0131(4) Uani 1 1 d . . . . .
H86 H 0.476381 0.198361 0.619485 0.016 Uiso 1 1 calc R . . . .
C87 C 0.7365(2) 0.36791(17) 0.83167(13) 0.0277(6) Uani 1 1 d . . . . .
C88 C 0.65427(18) 0.24536(15) 0.58588(12) 0.0207(5) Uani 1 1 d . . . . .
B1 B 0.37271(18) 0.21821(14) 0.73065(12) 0.0112(4) Uani 1 1 d . . . . .

loop_
_atom_site_aniso_label
_atom_site_aniso_U_11
_atom_site_aniso_U_22
_atom_site_aniso_U_33
_atom_site_aniso_U_23
_atom_site_aniso_U_13
_atom_site_aniso_U_12
Ir1 0.00946(4) 0.01205(4) 0.00951(4) -0.00026(3) 0.00176(3) 0.00014(3)
P1 0.0104(2) 0.0121(2) 0.0099(2) 0.00057(19) 0.00238(19) 0.00161(19)
P2 0.0106(2) 0.0102(2) 0.0096(2) 0.00028(19) 0.00289(19) 0.00059(19)
C1 0.0127(9) 0.0133(10) 0.0120(10) -0.0021(8) 0.0047(8) -0.0003(8)
C2 0.0140(10) 0.0151(10) 0.0157(10) 0.0005(8) 0.0031(8) 0.0008(8)
C3 0.0168(10) 0.0209(11) 0.0144(10) -0.0011(9) 0.0042(8) -0.0040(9)
C4 0.0133(10) 0.0284(13) 0.0176(11) -0.0015(9) 0.0062(9) -0.0016(9)
C5 0.0136(10) 0.0219(12) 0.0175(11) -0.0030(9) 0.0024(8) 0.0019(8)
C6 0.0147(10) 0.0168(11) 0.0136(10) -0.0008(8) 0.0023(8) 0.0017(8)
C7 0.0241(12) 0.0311(14) 0.0240(13) 0.0080(10) 0.0101(10) -0.0017(10)
C8 0.0140(11) 0.0401(15) 0.0235(12) 0.0020(11) 0.0062(9) 0.0086(10)
C9 0.0092(9) 0.0151(10) 0.0187(11) 0.0055(8) 0.0029(8) 0.0024(8)
C10 0.0179(11) 0.0170(11) 0.0206(11) 0.0035(9) 0.0055(9) 0.0049(9)
C11 0.0194(11) 0.0180(12) 0.0309(13) 0.0055(10) 0.0061(10) 0.0057(9)
C12 0.0207(12) 0.0253(13) 0.0319(14) 0.0160(11) 0.0059(10) 0.0061(10)
C13 0.0143(10) 0.0277(13) 0.0200(11) 0.0104(10) 0.0031(9) 0.0042(9)
C14 0.0114(10) 0.0203(11) 0.0166(11) 0.0038(9) 0.0032(8) 0.0019(8)
C15 0.0411(16) 0.0162(12) 0.0427(16) 0.0065(11) 0.0095(13) 0.0070(11)
C16 0.0284(13) 0.0417(16) 0.0198(12) 0.0147(11) 0.0034(10) 0.0061(12)
C17 0.0120(9) 0.0095(9) 0.0139(10) -0.0005(7) 0.0028(8) 0.0020(7)
C18 0.0151(10) 0.0128(10) 0.0130(10) 0.0008(8) 0.0036(8) 0.0042(8)
C19 0.0141(10) 0.0113(10) 0.0224(11) 0.0018(8) 0.0070(8) 0.0026(8)
C20 0.0111(10) 0.0175(11) 0.0209(11) -0.0022(9) 0.0012(8) -0.0009(8)
C21 0.0155(10) 0.0174(11) 0.0154(11) -0.0026(8) 0.0021(8) 0.0018(8)
C22 0.0132(10) 0.0155(10) 0.0152(10) 0.0003(8) 0.0038(8) 0.0017(8)
C23 0.0173(11) 0.0249(12) 0.0273(13) 0.0056(10) 0.0078(10) -0.0017(9)
C24 0.0172(11) 0.0396(15) 0.0158(11) -0.0043(10) -0.0002(9) -0.0021(10)
C25 0.0108(9) 0.0104(10) 0.0172(10) -0.0002(8) 0.0043(8) 0.0009(7)
C26 0.0142(10) 0.0150(10) 0.0170(11) 0.0013(8) 0.0041(8) 0.0000(8)
C27 0.0150(10) 0.0166(11) 0.0190(11) -0.0032(8) 0.0073(8) -0.0023(8)
C28 0.0175(11) 0.0111(10) 0.0264(12) -0.0028(9) 0.0101(9) -0.0007(8)
C29 0.0121(10) 0.0148(10) 0.0227(11) 0.0022(9) 0.0072(8) 0.0003(8)
C30 0.0131(10) 0.0138(10) 0.0141(10) 0.0005(8) 0.0047(8) 0.0002(8)
C31 0.0303(13) 0.0232(12) 0.0203(12) -0.0052(10) 0.0102(10) -0.0008(10)
C32 0.0257(12) 0.0166(11) 0.0290(13) 0.0065(10) 0.0074(10) 0.0065(9)
C33 0.0134(9) 0.0091(9) 0.0112(9) 0.0004(7) 0.0026(8) 0.0031(7)
C34 0.0138(10) 0.0118(10) 0.0143(10) 0.0007(8) 0.0043(8) 0.0015(8)
C35 0.0215(11) 0.0135(10) 0.0140(10) 0.0025(8) 0.0052(9) 0.0056(8)
C36 0.0234(11) 0.0189(11) 0.0113(10) 0.0004(8) 0.0003(9) 0.0053(9)
C37 0.0162(10) 0.0170(11) 0.0171(11) -0.0006(9) -0.0020(8) 0.0029(8)
C38 0.0130(10) 0.0132(10) 0.0163(10) 0.0005(8) 0.0037(8) 0.0019(8)
C39 0.0309(13) 0.0273(13) 0.0157(11) 0.0060(10) 0.0092(10) 0.0056(10)
C40 0.0189(12) 0.0351(15) 0.0231(13) -0.0024(11) -0.0032(10) -0.0026(10)
C41 0.0154(10) 0.0115(10) 0.0113(10) -0.0005(8) 0.0058(8) 0.0004(8)
C42 0.0173(10) 0.0121(10) 0.0169(11) -0.0002(8) 0.0064(8) 0.0013(8)
C43 0.0188(11) 0.0131(10) 0.0212(11) -0.0040(8) 0.0110(9) -0.0032(8)
C44 0.0282(12) 0.0133(10) 0.0196(11) -0.0002(9) 0.0147(10) -0.0052(9)
C45 0.0274(12) 0.0139(10) 0.0147(11) 0.0006(8) 0.0068(9) -0.0005(9)
C46 0.0172(10) 0.0149(10) 0.0128(10) -0.0012(8) 0.0044(8) 0.0003(8)
C47 0.0213(12) 0.0234(13) 0.0417(16) 0.0008(11) 0.0190(11) -0.0014(10)
C48 0.0388(15) 0.0287(14) 0.0260(13) 0.0142(11) 0.0097(12) 0.0007(11)
C49 0.0151(10) 0.0200(11) 0.0117(10) -0.0059(8) 0.0020(8) -0.0006(8)
C50 0.0148(10) 0.0139(10) 0.0179(11) -0.0056(8) 0.0016(8) -0.0013(8)
C51 0.0160(10) 0.0158(11) 0.0238(12) -0.0006(9) 0.0015(9) -0.0024(8)
C52 0.0161(11) 0.0226(12) 0.0225(12) 0.0022(9) 0.0055(9) -0.0040(9)
C53 0.0083(9) 0.0221(11) 0.0164(11) -0.0022(9) 0.0037(8) -0.0014(8)
C54 0.0086(9) 0.0158(10) 0.0176(11) -0.0017(8) 0.0007(8) 0.0006(8)
C55 0.0156(10) 0.0237(12) 0.0164(11) 0.0028(9) -0.0018(9) 0.0022(9)
C56 0.0196(11) 0.0271(13) 0.0120(10) -0.0003(9) -0.0003(9) 0.0005(9)
F1 0.0808(15) 0.0601(13) 0.0415(11) -0.0247(9) 0.0426(11) -0.0237(11)
F2 0.0926(15) 0.0234(9) 0.0308(9) -0.0056(7) 0.0075(9) 0.0243(9)
F3 0.0399(10) 0.0578(12) 0.0452(11) -0.0322(9) -0.0164(8) 0.0185(9)
F4 0.0252(7) 0.0294(8) 0.0280(8) 0.0131(6) 0.0051(6) 0.0120(6)
F5 0.0212(7) 0.0414(9) 0.0258(8) 0.0147(7) 0.0071(6) -0.0054(6)
F6 0.0422(9) 0.0234(8) 0.0170(7) 0.0012(6) -0.0059(6) -0.0006(6)
F7 0.1017(17) 0.0293(9) 0.0349(10) 0.0111(8) 0.0198(10) 0.0346(10)
F8 0.0269(8) 0.0194(7) 0.0571(11) 0.0001(7) 0.0229(7) 0.0009(6)
F9 0.0340(9) 0.0294(9) 0.0537(11) -0.0255(8) 0.0216(8) -0.0133(7)
F10 0.0145(18) 0.138(8) 0.063(4) 0.071(5) 0.006(2) -0.003(3)
F10A 0.027(2) 0.042(3) 0.179(10) -0.048(4) 0.035(4) -0.0205(19)
F11 0.0192(18) 0.039(2) 0.050(3) -0.0106(18) -0.0143(16) -0.0032(15)
F11A 0.025(3) 0.144(7) 0.077(5) 0.083(5) 0.019(3) 0.028(5)
F12 0.017(2) 0.0158(18) 0.102(6) -0.012(2) 0.009(3) -0.0004(14)
F12A 0.0194(18) 0.089(4) 0.039(2) -0.006(2) 0.0161(15) -0.003(2)
F13 0.0492(10) 0.0581(11) 0.0165(7) 0.0099(7) 0.0012(7) 0.0281(9)
F14 0.0178(8) 0.0505(11) 0.0590(11) 0.0323(9) -0.0044(7) -0.0039(7)
F15 0.0350(9) 0.0243(8) 0.0422(10) -0.0052(7) -0.0043(7) 0.0144(7)
F16 0.0412(9) 0.0372(9) 0.0355(9) 0.0189(7) 0.0265(7) 0.0100(7)
F17 0.0249(8) 0.0443(10) 0.0310(8) -0.0085(7) 0.0153(7) -0.0124(7)
F18 0.0304(8) 0.0212(7) 0.0344(8) -0.0013(6) 0.0198(7) 0.0043(6)
F19 0.0354(9) 0.0691(12) 0.0226(8) -0.0234(8) 0.0136(7) -0.0273(8)
F20 0.0315(11) 0.156(2) 0.0418(12) -0.0444(14) -0.0209(9) 0.0267(13)
F21 0.123(2) 0.0684(15) 0.0417(12) -0.0143(10) 0.0150(12) -0.0789(15)
F22 0.0282(8) 0.0567(11) 0.0313(9) 0.0028(8) 0.0177(7) 0.0156(8)
F23 0.0517(11) 0.0431(10) 0.0259(8) 0.0140(7) 0.0200(8) 0.0014(8)
F24 0.0375(9) 0.0699(13) 0.0246(8) -0.0256(8) 0.0172(7) -0.0276(9)
C57 0.0102(9) 0.0135(10) 0.0147(10) 0.0019(8) 0.0041(8) -0.0017(7)
C58 0.0128(10) 0.0164(10) 0.0142(10) 0.0024(8) 0.0033(8) 0.0000(8)
C59 0.0128(10) 0.0155(10) 0.0159(10) -0.0011(8) 0.0049(8) 0.0001(8)
C60 0.0136(10) 0.0131(10) 0.0207(11) 0.0022(8) 0.0033(8) 0.0010(8)
C61 0.0107(9) 0.0156(10) 0.0143(10) 0.0033(8) 0.0025(8) -0.0015(8)
C62 0.0122(9) 0.0150(10) 0.0144(10) 0.0003(8) 0.0024(8) -0.0014(8)
C63 0.0246(12) 0.0200(12) 0.0214(12) -0.0023(9) 0.0045(10) 0.0052(9)
C64 0.0154(10) 0.0180(11) 0.0189(11) 0.0046(9) 0.0025(9) 0.0009(8)
C65 0.0142(10) 0.0151(10) 0.0112(10) 0.0029(8) 0.0022(8) 0.0000(8)
C66 0.0151(10) 0.0153(10) 0.0138(10) 0.0013(8) 0.0042(8) -0.0021(8)
C67 0.0209(11) 0.0137(10) 0.0153(10) 0.0010(8) 0.0056(9) -0.0014(8)
C68 0.0218(12) 0.0157(11) 0.0238(12) -0.0002(9) 0.0006(9) -0.0070(9)
C69 0.0146(11) 0.0187(11) 0.0270(13) 0.0026(9) 0.0003(9) -0.0043(9)
C70 0.0153(10) 0.0154(11) 0.0195(11) 0.0023(9) 0.0040(9) -0.0009(8)
C71 0.0299(13) 0.0145(11) 0.0238(12) -0.0014(9) 0.0097(10) -0.0040(9)
C72 0.0170(12) 0.0260(13) 0.0516(17) 0.0050(12) 0.0020(11) -0.0062(10)
C73 0.0151(10) 0.0103(9) 0.0129(10) -0.0004(8) 0.0026(8) -0.0003(8)
C74 0.0149(10) 0.0127(10) 0.0149(10) -0.0002(8) 0.0039(8) -0.0009(8)
C75 0.0191(11) 0.0126(10) 0.0143(10) 0.0011(8) 0.0016(8) 0.0007(8)
C76 0.0259(12) 0.0130(10) 0.0133(10) 0.0025(8) 0.0050(9) 0.0000(9)
C77 0.0204(11) 0.0129(10) 0.0171(11) -0.0002(8) 0.0090(9) -0.0002(8)
C78 0.0164(10) 0.0135(10) 0.0149(10) 0.0008(8) 0.0042(8) 0.0008(8)
C79 0.0229(12) 0.0181(11) 0.0163(11) 0.0023(9) 0.0012(9) 0.0014(9)
C80 0.0254(12) 0.0183(11) 0.0195(11) 0.0029(9) 0.0118(9) 0.0008(9)
C81 0.0111(9) 0.0097(9) 0.0126(10) 0.0030(7) 0.0023(7) 0.0007(7)
C82 0.0139(10) 0.0132(10) 0.0118(10) 0.0015(8) 0.0040(8) 0.0003(8)
C83 0.0152(10) 0.0134(10) 0.0131(10) 0.0010(8) -0.0006(8) -0.0015(8)
C84 0.0123(10) 0.0149(10) 0.0168(11) 0.0037(8) 0.0038(8) -0.0007(8)
C85 0.0159(10) 0.0124(10) 0.0126(10) 0.0019(8) 0.0052(8) 0.0017(8)
C86 0.0132(10) 0.0119(10) 0.0131(10) 0.0011(8) 0.0016(8) 0.0004(8)
C87 0.0221(12) 0.0394(15) 0.0184(12) -0.0058(11) 0.0047(10) -0.0126(11)
C88 0.0170(11) 0.0271(13) 0.0176(11) -0.0020(9) 0.0060(9) -0.0043(9)
B1 0.0100(10) 0.0124(11) 0.0110(11) 0.0001(8) 0.0026(8) 0.0001(8)

loop_
_atom_type_symbol
_atom_type_description
_atom_type_scat_dispersion_real
_atom_type_scat_dispersion_imag
_atom_type_scat_source
C C 0.0033 0.0016 'International Tables Vol C Tables 4.2.6.8 and 6.1.1.4'
H H 0.0000 0.0000 'International Tables Vol C Tables 4.2.6.8 and 6.1.1.4'
B B 0.0013 0.0007 'International Tables Vol C Tables 4.2.6.8 and 6.1.1.4'
F F 0.0171 0.0103 'International Tables Vol C Tables 4.2.6.8 and 6.1.1.4'
Ir Ir -1.4442 7.9887 'International Tables Vol C Tables 4.2.6.8 and 6.1.1.4'
P P 0.1023 0.0942 'International Tables Vol C Tables 4.2.6.8 and 6.1.1.4'

loop_
_exptl_crystal_face_index_h
_exptl_crystal_face_index_k
_exptl_crystal_face_index_l
_exptl_crystal_face_perp_dist
14 13 -2 0.1060
-14 -13 2 0.1060
-5 20 -12 0.1237
9 -17 11 0.1317
-16 10 12 0.1024
16 -10 -12 0.1024
-5 -12 25 0.0999
6 11 -26 0.1020
-1 -10 26 0.0931
-13 13 15 0.0862
5 -15 -19 0.1226
0 -4 27 0.0834
-9 16 16 0.0957

loop_
_geom_angle_atom_site_label_1
_geom_angle_atom_site_label_2
_geom_angle_atom_site_label_3
_geom_angle
_geom_angle_site_symmetry_1
_geom_angle_site_symmetry_3
_geom_angle_publ_flag
P2 Ir1 P1 94.625(18) . . ?
C49 Ir1 P1 146.75(6) . . ?
C49 Ir1 P2 93.83(6) . . ?
C49 Ir1 C50 36.83(8) . . ?
C49 Ir1 C53 94.80(8) . . ?
C49 Ir1 C54 80.21(8) . . ?
C50 Ir1 P1 171.51(6) . . ?
C50 Ir1 P2 92.46(6) . . ?
C53 Ir1 P1 93.07(6) . . ?
C53 Ir1 P2 151.20(6) . . ?
C53 Ir1 C50 78.49(8) . . ?
C53 Ir1 C54 36.59(8) . . ?
C54 Ir1 P1 87.24(6) . . ?
C54 Ir1 P2 171.45(6) . . ?
C54 Ir1 C50 86.43(8) . . ?
C1 P1 Ir1 109.33(7) . . ?
C1 P1 C9 104.87(10) . . ?
C1 P1 C17 107.64(9) . . ?
C9 P1 Ir1 111.85(7) . . ?
C17 P1 Ir1 123.80(7) . . ?
C17 P1 C9 97.45(10) . . ?
C25 P2 Ir1 117.98(7) . . ?
C33 P2 Ir1 110.78(7) . . ?
C33 P2 C25 102.24(9) . . ?
C33 P2 C41 110.07(10) . . ?
C41 P2 Ir1 114.51(7) . . ?
C41 P2 C25 100.18(9) . . ?
C2 C1 P1 119.89(16) . . ?
C6 C1 P1 120.13(16) . . ?
C6 C1 C2 118.79(19) . . ?
C1 C2 H2 119.5 . . ?
C3 C2 C1 121.0(2) . . ?
C3 C2 H2 119.5 . . ?
C2 C3 C4 118.5(2) . . ?
C2 C3 C7 121.6(2) . . ?
C4 C3 C7 119.9(2) . . ?
C3 C4 H4 119.0 . . ?
C5 C4 C3 122.0(2) . . ?
C5 C4 H4 119.0 . . ?
C4 C5 C6 118.5(2) . . ?
C4 C5 C8 121.2(2) . . ?
C6 C5 C8 120.3(2) . . ?
C1 C6 C5 121.2(2) . . ?
C1 C6 H6 119.4 . . ?
C5 C6 H6 119.4 . . ?
C3 C7 H7A 109.5 . . ?
C3 C7 H7B 109.5 . . ?
C3 C7 H7C 109.5 . . ?
H7A C7 H7B 109.5 . . ?
H7A C7 H7C 109.5 . . ?
H7B C7 H7C 109.5 . . ?
C5 C8 H8A 109.5 . . ?
C5 C8 H8B 109.5 . . ?
C5 C8 H8C 109.5 . . ?
H8A C8 H8B 109.5 . . ?
H8A C8 H8C 109.5 . . ?
H8B C8 H8C 109.5 . . ?
C10 C9 P1 117.96(17) . . ?
C14 C9 P1 122.02(17) . . ?
C14 C9 C10 119.6(2) . . ?
C9 C10 H10 119.5 . . ?
C11 C10 C9 120.9(2) . . ?
C11 C10 H10 119.5 . . ?
C10 C11 C12 118.2(2) . . ?
C10 C11 C15 120.6(2) . . ?
C12 C11 C15 121.2(2) . . ?
C11 C12 H12 118.9 . . ?
C13 C12 C11 122.2(2) . . ?
C13 C12 H12 118.9 . . ?
C12 C13 C14 118.5(2) . . ?
C12 C13 C16 120.8(2) . . ?
C14 C13 C16 120.7(2) . . ?
C9 C14 C13 120.6(2) . . ?
C9 C14 H14 119.7 . . ?
C13 C14 H14 119.7 . . ?
C11 C15 H15A 109.5 . . ?
C11 C15 H15B 109.5 . . ?
C11 C15 H15C 109.5 . . ?
H15A C15 H15B 109.5 . . ?
H15A C15 H15C 109.5 . . ?
H15B C15 H15C 109.5 . . ?
C13 C16 H16A 109.5 . . ?
C13 C16 H16B 109.5 . . ?
C13 C16 H16C 109.5 . . ?
H16A C16 H16B 109.5 . . ?
H16A C16 H16C 109.5 . . ?
H16B C16 H16C 109.5 . . ?
C18 C17 P1 115.81(15) . . ?
C22 C17 P1 124.55(16) . . ?
C22 C17 C18 119.48(19) . . ?
C17 C18 H18 119.4 . . ?
C19 C18 C17 121.2(2) . . ?
C19 C18 H18 119.4 . . ?
C18 C19 C20 118.2(2) . . ?
C18 C19 C23 119.6(2) . . ?
C20 C19 C23 122.2(2) . . ?
C19 C20 H20 119.1 . . ?
C21 C20 C19 121.9(2) . . ?
C21 C20 H20 119.1 . . ?
C20 C21 C22 119.0(2) . . ?
C20 C21 C24 120.5(2) . . ?
C22 C21 C24 120.5(2) . . ?
C17 C22 C21 120.2(2) . . ?
C17 C22 H22 119.9 . . ?
C21 C22 H22 119.9 . . ?
C19 C23 H23A 109.5 . . ?
C19 C23 H23B 109.5 . . ?
C19 C23 H23C 109.5 . . ?
H23A C23 H23B 109.5 . . ?
H23A C23 H23C 109.5 . . ?
H23B C23 H23C 109.5 . . ?
C21 C24 H24A 109.5 . . ?
C21 C24 H24B 109.5 . . ?
C21 C24 H24C 109.5 . . ?
H24A C24 H24B 109.5 . . ?
H24A C24 H24C 109.5 . . ?
H24B C24 H24C 109.5 . . ?
C26 C25 P2 118.74(16) . . ?
C30 C25 P2 122.32(16) . . ?
C30 C25 C26 118.93(19) . . ?
C25 C26 H26 119.5 . . ?
C27 C26 C25 121.0(2) . . ?
C27 C26 H26 119.5 . . ?
C26 C27 C31 120.7(2) . . ?
C28 C27 C26 118.3(2) . . ?
C28 C27 C31 121.0(2) . . ?
C27 C28 H28 118.9 . . ?
C29 C28 C27 122.1(2) . . ?
C29 C28 H28 118.9 . . ?
C28 C29 C30 118.6(2) . . ?
C28 C29 C32 120.4(2) . . ?
C30 C29 C32 121.0(2) . . ?
C25 C30 H30 119.5 . . ?
C29 C30 C25 120.9(2) . . ?
C29 C30 H30 119.5 . . ?
C27 C31 H31A 109.5 . . ?
C27 C31 H31B 109.5 . . ?
C27 C31 H31C 109.5 . . ?
H31A C31 H31B 109.5 . . ?
H31A C31 H31C 109.5 . . ?
H31B C31 H31C 109.5 . . ?
C29 C32 H32A 109.5 . . ?
C29 C32 H32B 109.5 . . ?
C29 C32 H32C 109.5 . . ?
H32A C32 H32B 109.5 . . ?
H32A C32 H32C 109.5 . . ?
H32B C32 H32C 109.5 . . ?
C34 C33 P2 115.52(15) . . ?
C38 C33 P2 125.02(16) . . ?
C38 C33 C34 119.30(19) . . ?
C33 C34 H34 119.4 . . ?
C35 C34 C33 121.2(2) . . ?
C35 C34 H34 119.4 . . ?
C34 C35 C36 117.9(2) . . ?
C34 C35 C39 121.3(2) . . ?
C36 C35 C39 120.8(2) . . ?
C35 C36 H36 118.9 . . ?
C37 C36 C35 122.2(2) . . ?
C37 C36 H36 118.9 . . ?
C36 C37 C38 118.9(2) . . ?
C36 C37 C40 121.2(2) . . ?
C38 C37 C40 119.9(2) . . ?
C33 C38 C37 120.5(2) . . ?
C33 C38 H38 119.8 . . ?
C37 C38 H38 119.8 . . ?
C35 C39 H39A 109.5 . . ?
C35 C39 H39B 109.5 . . ?
C35 C39 H39C 109.5 . . ?
H39A C39 H39B 109.5 . . ?
H39A C39 H39C 109.5 . . ?
H39B C39 H39C 109.5 . . ?
C37 C40 H40A 109.5 . . ?
C37 C40 H40B 109.5 . . ?
C37 C40 H40C 109.5 . . ?
H40A C40 H40B 109.5 . . ?
H40A C40 H40C 109.5 . . ?
H40B C40 H40C 109.5 . . ?
C42 C41 P2 121.70(16) . . ?
C46 C41 P2 118.77(16) . . ?
C46 C41 C42 119.3(2) . . ?
C41 C42 H42 119.4 . . ?
C43 C42 C41 121.1(2) . . ?
C43 C42 H42 119.4 . . ?
C42 C43 C44 117.9(2) . . ?
C42 C43 C47 121.0(2) . . ?
C44 C43 C47 121.1(2) . . ?
C43 C44 H44 118.8 . . ?
C45 C44 C43 122.4(2) . . ?
C45 C44 H44 118.8 . . ?
C44 C45 C46 118.3(2) . . ?
C44 C45 C48 121.5(2) . . ?
C46 C45 C48 120.1(2) . . ?
C41 C46 C45 120.9(2) . . ?
C41 C46 H46 119.5 . . ?
C45 C46 H46 119.5 . . ?
C43 C47 H47A 109.5 . . ?
C43 C47 H47B 109.5 . . ?
C43 C47 H47C 109.5 . . ?
H47A C47 H47B 109.5 . . ?
H47A C47 H47C 109.5 . . ?
H47B C47 H47C 109.5 . . ?
C45 C48 H48A 109.5 . . ?
C45 C48 H48B 109.5 . . ?
C45 C48 H48C 109.5 . . ?
H48A C48 H48B 109.5 . . ?
H48A C48 H48C 109.5 . . ?
H48B C48 H48C 109.5 . . ?
Ir1 C49 H49 113.7 . . ?
C50 C49 Ir1 73.88(12) . . ?
C50 C49 H49 113.7 . . ?
C50 C49 C56 125.1(2) . . ?
C56 C49 Ir1 109.80(14) . . ?
C56 C49 H49 113.7 . . ?
Ir1 C50 H50 114.2 . . ?
C49 C50 Ir1 69.29(12) . . ?
C49 C50 H50 114.2 . . ?
C49 C50 C51 123.4(2) . . ?
C51 C50 Ir1 113.71(14) . . ?
C51 C50 H50 114.2 . . ?
C50 C51 H51A 109.4 . . ?
C50 C51 H51B 109.4 . . ?
C50 C51 C52 111.09(18) . . ?
H51A C51 H51B 108.0 . . ?
C52 C51 H51A 109.4 . . ?
C52 C51 H51B 109.4 . . ?
C51 C52 H52A 109.0 . . ?
C51 C52 H52B 109.0 . . ?
H52A C52 H52B 107.8 . . ?
C53 C52 C51 112.90(19) . . ?
C53 C52 H52A 109.0 . . ?
C53 C52 H52B 109.0 . . ?
Ir1 C53 H53 113.4 . . ?
C52 C53 Ir1 110.18(14) . . ?
C52 C53 H53 113.4 . . ?
C54 C53 Ir1 72.55(12) . . ?
C54 C53 C52 126.5(2) . . ?
C54 C53 H53 113.4 . . ?
Ir1 C54 H54 113.6 . . ?
C53 C54 Ir1 70.86(12) . . ?
C53 C54 H54 113.6 . . ?
C53 C54 C55 125.5(2) . . ?
C55 C54 Ir1 112.17(14) . . ?
C55 C54 H54 113.6 . . ?
C54 C55 H55A 109.0 . . ?
C54 C55 H55B 109.0 . . ?
C54 C55 C56 112.89(18) . . ?
H55A C55 H55B 107.8 . . ?
C56 C55 H55A 109.0 . . ?
C56 C55 H55B 109.0 . . ?
C49 C56 C55 113.82(18) . . ?
C49 C56 H56A 108.8 . . ?
C49 C56 H56B 108.8 . . ?
C55 C56 H56A 108.8 . . ?
C55 C56 H56B 108.8 . . ?
H56A C56 H56B 107.7 . . ?
C58 C57 C62 115.96(19) . . ?
C58 C57 B1 123.32(18) . . ?
C62 C57 B1 119.97(18) . . ?
C57 C58 H58 118.9 . . ?
C57 C58 C59 122.1(2) . . ?
C59 C58 H58 118.9 . . ?
C58 C59 C63 118.8(2) . . ?
C60 C59 C58 120.6(2) . . ?
C60 C59 C63 120.6(2) . . ?
C59 C60 H60 120.7 . . ?
C59 C60 C61 118.6(2) . . ?
C61 C60 H60 120.7 . . ?
C60 C61 C64 118.88(19) . . ?
C62 C61 C60 120.5(2) . . ?
C62 C61 C64 120.43(19) . . ?
C57 C62 H62 118.9 . . ?
C61 C62 C57 122.2(2) . . ?
C61 C62 H62 118.9 . . ?
F1 C63 F2 105.9(2) . . ?
F1 C63 C59 113.2(2) . . ?
F2 C63 C59 113.1(2) . . ?
F3 C63 F1 105.7(2) . . ?
F3 C63 F2 106.1(2) . . ?
F3 C63 C59 112.24(19) . . ?
F4 C64 F5 105.54(18) . . ?
F4 C64 F6 106.87(18) . . ?
F4 C64 C61 113.01(19) . . ?
F5 C64 C61 111.88(18) . . ?
F6 C64 F5 105.57(18) . . ?
F6 C64 C61 113.37(18) . . ?
C66 C65 C70 116.1(2) . . ?
C66 C65 B1 122.29(18) . . ?
C70 C65 B1 120.53(19) . . ?
C65 C66 H66 119.0 . . ?
C67 C66 C65 122.1(2) . . ?
C67 C66 H66 119.0 . . ?
C66 C67 C71 118.5(2) . . ?
C68 C67 C66 120.8(2) . . ?
C68 C67 C71 120.6(2) . . ?
C67 C68 H68 121.0 . . ?
C69 C68 C67 118.1(2) . . ?
C69 C68 H68 121.0 . . ?
C68 C69 C72 120.2(2) . . ?
C70 C69 C68 120.7(2) . . ?
C70 C69 C72 119.0(2) . . ?
C65 C70 H70 118.9 . . ?
C69 C70 C65 122.2(2) . . ?
C69 C70 H70 118.9 . . ?
F7 C71 C67 112.3(2) . . ?
F8 C71 F7 105.5(2) . . ?
F8 C71 F9 106.73(19) . . ?
F8 C71 C67 112.51(19) . . ?
F9 C71 F7 106.2(2) . . ?
F9 C71 C67 113.1(2) . . ?
F10 C72 F11 104.1(4) . . ?
F10 C72 F12 117.5(6) . . ?
F10 C72 C69 115.0(3) . . ?
F10A C72 F12A 100.7(4) . . ?
F10A C72 C69 116.8(3) . . ?
F11 C72 C69 107.2(3) . . ?
F11A C72 F10A 113.0(6) . . ?
F11A C72 F12A 98.5(5) . . ?
F11A C72 C69 115.7(5) . . ?
F12 C72 F11 97.4(4) . . ?
F12 C72 C69 113.0(4) . . ?
F12A C72 C69 109.2(3) . . ?
C74 C73 B1 122.75(19) . . ?
C78 C73 C74 115.87(19) . . ?
C78 C73 B1 121.06(18) . . ?
C73 C74 H74 118.9 . . ?
C75 C74 C73 122.1(2) . . ?
C75 C74 H74 118.9 . . ?
C74 C75 C79 118.7(2) . . ?
C76 C75 C74 121.1(2) . . ?
C76 C75 C79 120.2(2) . . ?
C75 C76 H76 121.1 . . ?
C75 C76 C77 117.7(2) . . ?
C77 C76 H76 121.1 . . ?
C76 C77 C78 120.9(2) . . ?
C76 C77 C80 120.7(2) . . ?
C78 C77 C80 118.3(2) . . ?
C73 C78 H78 118.9 . . ?
C77 C78 C73 122.3(2) . . ?
C77 C78 H78 118.9 . . ?
F13 C79 C75 112.97(19) . . ?
F14 C79 F13 106.2(2) . . ?
F14 C79 F15 106.0(2) . . ?
F14 C79 C75 112.73(19) . . ?
F15 C79 F13 105.44(19) . . ?
F15 C79 C75 112.84(19) . . ?
F16 C80 F17 106.70(19) . . ?
F16 C80 F18 106.36(18) . . ?
F16 C80 C77 113.18(19) . . ?
F17 C80 F18 105.53(19) . . ?
F17 C80 C77 112.08(19) . . ?
F18 C80 C77 112.44(19) . . ?
C82 C81 B1 117.11(18) . . ?
C86 C81 C82 115.99(19) . . ?
C86 C81 B1 126.59(18) . . ?
C81 C82 H82 118.7 . . ?
C83 C82 C81 122.6(2) . . ?
C83 C82 H82 118.7 . . ?
C82 C83 C84 120.77(19) . . ?
C82 C83 C87 120.2(2) . . ?
C84 C83 C87 119.0(2) . . ?
C83 C84 H84 121.1 . . ?
C85 C84 C83 117.8(2) . . ?
C85 C84 H84 121.1 . . ?
C84 C85 C86 121.12(19) . . ?
C84 C85 C88 117.67(19) . . ?
C86 C85 C88 121.19(19) . . ?
C81 C86 C85 121.70(19) . . ?
C81 C86 H86 119.1 . . ?
C85 C86 H86 119.1 . . ?
F19 C87 F21 106.2(2) . . ?
F19 C87 C83 114.0(2) . . ?
F20 C87 F19 107.0(2) . . ?
F20 C87 F21 104.3(3) . . ?
F20 C87 C83 113.4(2) . . ?
F21 C87 C83 111.2(2) . . ?
F22 C88 F23 105.49(19) . . ?
F22 C88 C85 112.28(19) . . ?
F23 C88 C85 111.94(19) . . ?
F24 C88 F22 107.5(2) . . ?
F24 C88 F23 106.0(2) . . ?
F24 C88 C85 113.16(19) . . ?
C57 B1 C73 113.12(17) . . ?
C65 B1 C57 112.45(17) . . ?
C65 B1 C73 102.36(17) . . ?
C65 B1 C81 116.21(17) . . ?
C81 B1 C57 102.19(16) . . ?
C81 B1 C73 110.94(16) . . ?

loop_
_geom_bond_atom_site_label_1
_geom_bond_atom_site_label_2
_geom_bond_distance
_geom_bond_site_symmetry_2
_geom_bond_publ_flag
Ir1 P1 2.3576(5) . ?
Ir1 P2 2.3405(5) . ?
Ir1 C49 2.174(2) . ?
Ir1 C50 2.233(2) . ?
Ir1 C53 2.211(2) . ?
Ir1 C54 2.233(2) . ?
P1 C1 1.827(2) . ?
P1 C9 1.836(2) . ?
P1 C17 1.834(2) . ?
P2 C25 1.843(2) . ?
P2 C33 1.819(2) . ?
P2 C41 1.821(2) . ?
C1 C2 1.410(3) . ?
C1 C6 1.390(3) . ?
C2 H2 0.9300 . ?
C2 C3 1.390(3) . ?
C3 C4 1.394(3) . ?
C3 C7 1.512(3) . ?
C4 H4 0.9300 . ?
C4 C5 1.390(3) . ?
C5 C6 1.396(3) . ?
C5 C8 1.510(3) . ?
C6 H6 0.9300 . ?
C7 H7A 0.9600 . ?
C7 H7B 0.9600 . ?
C7 H7C 0.9600 . ?
C8 H8A 0.9600 . ?
C8 H8B 0.9600 . ?
C8 H8C 0.9600 . ?
C9 C10 1.396(3) . ?
C9 C14 1.388(3) . ?
C10 H10 0.9300 . ?
C10 C11 1.390(3) . ?
C11 C12 1.397(4) . ?
C11 C15 1.511(3) . ?
C12 H12 0.9300 . ?
C12 C13 1.383(4) . ?
C13 C14 1.400(3) . ?
C13 C16 1.512(3) . ?
C14 H14 0.9300 . ?
C15 H15A 0.9600 . ?
C15 H15B 0.9600 . ?
C15 H15C 0.9600 . ?
C16 H16A 0.9600 . ?
C16 H16B 0.9600 . ?
C16 H16C 0.9600 . ?
C17 C18 1.397(3) . ?
C17 C22 1.392(3) . ?
C18 H18 0.9300 . ?
C18 C19 1.391(3) . ?
C19 C20 1.393(3) . ?
C19 C23 1.508(3) . ?
C20 H20 0.9300 . ?
C20 C21 1.389(3) . ?
C21 C22 1.399(3) . ?
C21 C24 1.512(3) . ?
C22 H22 0.9300 . ?
C23 H23A 0.9600 . ?
C23 H23B 0.9600 . ?
C23 H23C 0.9600 . ?
C24 H24A 0.9600 . ?
C24 H24B 0.9600 . ?
C24 H24C 0.9600 . ?
C25 C26 1.397(3) . ?
C25 C30 1.397(3) . ?
C26 H26 0.9300 . ?
C26 C27 1.397(3) . ?
C27 C28 1.389(3) . ?
C27 C31 1.506(3) . ?
C28 H28 0.9300 . ?
C28 C29 1.388(3) . ?
C29 C30 1.396(3) . ?
C29 C32 1.511(3) . ?
C30 H30 0.9300 . ?
C31 H31A 0.9600 . ?
C31 H31B 0.9600 . ?
C31 H31C 0.9600 . ?
C32 H32A 0.9600 . ?
C32 H32B 0.9600 . ?
C32 H32C 0.9600 . ?
C33 C34 1.403(3) . ?
C33 C38 1.389(3) . ?
C34 H34 0.9300 . ?
C34 C35 1.393(3) . ?
C35 C36 1.395(3) . ?
C35 C39 1.504(3) . ?
C36 H36 0.9300 . ?
C36 C37 1.385(3) . ?
C37 C38 1.398(3) . ?
C37 C40 1.510(3) . ?
C38 H38 0.9300 . ?
C39 H39A 0.9600 . ?
C39 H39B 0.9600 . ?
C39 H39C 0.9600 . ?
C40 H40A 0.9600 . ?
C40 H40B 0.9600 . ?
C40 H40C 0.9600 . ?
C41 C42 1.397(3) . ?
C41 C46 1.390(3) . ?
C42 H42 0.9300 . ?
C42 C43 1.392(3) . ?
C43 C44 1.398(3) . ?
C43 C47 1.510(3) . ?
C44 H44 0.9300 . ?
C44 C45 1.388(3) . ?
C45 C46 1.396(3) . ?
C45 C48 1.510(3) . ?
C46 H46 0.9300 . ?
C47 H47A 0.9600 . ?
C47 H47B 0.9600 . ?
C47 H47C 0.9600 . ?
C48 H48A 0.9600 . ?
C48 H48B 0.9600 . ?
C48 H48C 0.9600 . ?
C49 H49 0.9800 . ?
C49 C50 1.393(3) . ?
C49 C56 1.513(3) . ?
C50 H50 0.9800 . ?
C50 C51 1.525(3) . ?
C51 H51A 0.9700 . ?
C51 H51B 0.9700 . ?
C51 C52 1.528(3) . ?
C52 H52A 0.9700 . ?
C52 H52B 0.9700 . ?
C52 C53 1.505(3) . ?
C53 H53 0.9800 . ?
C53 C54 1.395(3) . ?
C54 H54 0.9800 . ?
C54 C55 1.518(3) . ?
C55 H55A 0.9700 . ?
C55 H55B 0.9700 . ?
C55 C56 1.544(3) . ?
C56 H56A 0.9700 . ?
C56 H56B 0.9700 . ?
F1 C63 1.329(3) . ?
F2 C63 1.332(3) . ?
F3 C63 1.323(3) . ?
F4 C64 1.338(3) . ?
F5 C64 1.352(3) . ?
F6 C64 1.340(3) . ?
F7 C71 1.341(3) . ?
F8 C71 1.329(3) . ?
F9 C71 1.334(3) . ?
F10 C72 1.201(5) . ?
F10A C72 1.272(5) . ?
F11 C72 1.458(5) . ?
F11A C72 1.240(8) . ?
F12 C72 1.320(7) . ?
F12A C72 1.469(5) . ?
F13 C79 1.339(3) . ?
F14 C79 1.335(3) . ?
F15 C79 1.335(3) . ?
F16 C80 1.335(3) . ?
F17 C80 1.341(3) . ?
F18 C80 1.345(3) . ?
F19 C87 1.321(3) . ?
F20 C87 1.305(3) . ?
F21 C87 1.338(3) . ?
F22 C88 1.340(3) . ?
F23 C88 1.343(3) . ?
F24 C88 1.327(3) . ?
C57 C58 1.396(3) . ?
C57 C62 1.408(3) . ?
C57 B1 1.636(3) . ?
C58 H58 0.9300 . ?
C58 C59 1.397(3) . ?
C59 C60 1.383(3) . ?
C59 C63 1.498(3) . ?
C60 H60 0.9300 . ?
C60 C61 1.391(3) . ?
C61 C62 1.387(3) . ?
C61 C64 1.495(3) . ?
C62 H62 0.9300 . ?
C65 C66 1.394(3) . ?
C65 C70 1.403(3) . ?
C65 B1 1.630(3) . ?
C66 H66 0.9300 . ?
C66 C67 1.393(3) . ?
C67 C68 1.389(3) . ?
C67 C71 1.499(3) . ?
C68 H68 0.9300 . ?
C68 C69 1.388(3) . ?
C69 C70 1.391(3) . ?
C69 C72 1.505(3) . ?
C70 H70 0.9300 . ?
C73 C74 1.400(3) . ?
C73 C78 1.396(3) . ?
C73 B1 1.641(3) . ?
C74 H74 0.9300 . ?
C74 C75 1.393(3) . ?
C75 C76 1.386(3) . ?
C75 C79 1.497(3) . ?
C76 H76 0.9300 . ?
C76 C77 1.390(3) . ?
C77 C78 1.394(3) . ?
C77 C80 1.495(3) . ?
C78 H78 0.9300 . ?
C81 C82 1.404(3) . ?
C81 C86 1.397(3) . ?
C81 B1 1.635(3) . ?
C82 H82 0.9300 . ?
C82 C83 1.382(3) . ?
C83 C84 1.392(3) . ?
C83 C87 1.487(3) . ?
C84 H84 0.9300 . ?
C84 C85 1.389(3) . ?
C85 C86 1.398(3) . ?
C85 C88 1.497(3) . ?
C86 H86 0.9300 . ?

loop_
_exptl_oxdiff_crystal_face_indexfrac_h
_exptl_oxdiff_crystal_face_indexfrac_k
_exptl_oxdiff_crystal_face_indexfrac_l
_exptl_oxdiff_crystal_face_x
_exptl_oxdiff_crystal_face_y
_exptl_oxdiff_crystal_face_z
14.0000 12.9999 -2.0013 -0.8241 -0.5425 0.0165
-14.0000 -12.9999 2.0013 0.8241 0.5425 -0.0165
-5.0000 20.0000 -12.0002 -0.1654 -0.1272 0.9725
9.0000 -17.0000 10.9998 -0.0378 -0.0364 -0.9826
-16.0000 10.0000 11.9999 -0.0575 0.8043 0.5842
16.0000 -10.0000 -11.9999 0.0575 -0.8043 -0.5842
-5.0000 -12.0000 24.9998 -0.0554 0.7515 -0.6469
6.0000 11.0000 -25.9998 0.0765 -0.8068 0.6031
-1.0000 -10.0000 25.9994 -0.2752 0.6343 -0.7220
-13.0000 13.0000 14.9995 -0.3222 0.7650 0.5360
5.0000 -14.9999 -18.9988 0.7475 -0.5785 -0.2900
-0.0000 -4.0000 26.9991 -0.5180 0.6142 -0.5835
-9.0000 16.0000 15.9991 -0.5729 0.6464 0.4918
